data_2215152
loop_
_publ_author_name
'Su-Juan Pang'
'Juan Su'
'Qiang Lin'

_publ_section_title Bis(thiocyanato-\k<i>N</i>)tetrakis(1-vinyl-1<i>H</i>-imidazole-\k<i>N</i>^3^)nickel(II)
_journal_coeditor_code HG2278
_journal_issue 9
_journal_name_full 'Acta Crystallographica Section E'
_journal_page_first m2369
_journal_page_last m2369
_journal_paper_doi 10.1107/S1600536807039888
_journal_volume 63
_journal_year 2007
_chemical_formula_iupac '[Ni (N C S)2 (C5 H6 N2 )4]'
_chemical_formula_moiety 'C22 H24 N10 Ni S2'
_chemical_formula_sum 'C22 H24 N10 Ni S2'
_chemical_formula_weight 551.34
_chemical_name_systematic
;
Bis(thiocyanato-\kN)tetrakis(1-vinyl-1H-imidazole-\kN^3^)nickel(II)
;
_space_group_IT_number 2
_symmetry_cell_setting triclinic
_symmetry_space_group_name_Hall '-P 1'
_symmetry_space_group_name_H-M 'P -1'
_atom_sites_solution_hydrogens geom
_atom_sites_solution_primary direct
_atom_sites_solution_secondary difmap
_audit_creation_method SHELXL97
_cell_angle_alpha 109.46(3)
_cell_angle_beta 90.16(3)
_cell_angle_gamma 100.16(3)
_cell_formula_units_Z 2
_cell_length_a 9.6400(19)
_cell_length_b 10.242(2)
_cell_length_c 14.705(3)
_cell_measurement_reflns_used 3253
_cell_measurement_temperature 293(2)
_cell_measurement_theta_max 14
_cell_measurement_theta_min 4
_cell_volume 1344.5(6)
_computing_cell_refinement 'SAINT (Bruker, 2001)'
_computing_data_collection 'SMART (Bruker, 2001)'
_computing_data_reduction SAINT
_computing_molecular_graphics SHELXTL
_computing_publication_material 'SHELXTL and local programs'
_computing_structure_refinement SHELXTL
_computing_structure_solution 'SHELXTL (Sheldrick, 2001)'
_diffrn_ambient_temperature 293(2)
_diffrn_measured_fraction_theta_full 1.000
_diffrn_measured_fraction_theta_max 1.000
_diffrn_measurement_device_type 'Bruker SMART 1K CCD area-detector'
_diffrn_measurement_method 'thin-slice \w'
_diffrn_radiation_monochromator graphite
_diffrn_radiation_source 'fine-focus sealed tube'
_diffrn_radiation_type MoK\a
_diffrn_radiation_wavelength 0.71073
_diffrn_reflns_av_R_equivalents 0.0337
_diffrn_reflns_av_sigmaI/netI 0.0729
_diffrn_reflns_limit_h_max 11
_diffrn_reflns_limit_h_min 0
_diffrn_reflns_limit_k_max 12
_diffrn_reflns_limit_k_min -12
_diffrn_reflns_limit_l_max 18
_diffrn_reflns_limit_l_min -18
_diffrn_reflns_number 5593
_diffrn_reflns_theta_full 25.96
_diffrn_reflns_theta_max 25.96
_diffrn_reflns_theta_min 1.47
_diffrn_standards_decay_% 0
_diffrn_standards_interval_count 100
_diffrn_standards_number 3
_exptl_absorpt_coefficient_mu 0.907
_exptl_absorpt_correction_T_max 0.8394
_exptl_absorpt_correction_T_min 0.7725
_exptl_absorpt_correction_type multi-scan
_exptl_absorpt_process_details '(SADABS; Sheldrick, 2004)'
_exptl_crystal_colour blue
_exptl_crystal_density_diffrn 1.362
_exptl_crystal_density_method 'not measured'
_exptl_crystal_description block
_exptl_crystal_F_000 572
_exptl_crystal_size_max 0.30
_exptl_crystal_size_mid 0.30
_exptl_crystal_size_min 0.20
_refine_diff_density_max 0.656
_refine_diff_density_min -1.653
_refine_ls_extinction_method none
_refine_ls_goodness_of_fit_ref 1.013
_refine_ls_hydrogen_treatment constr
_refine_ls_matrix_type full
_refine_ls_number_parameters 307
_refine_ls_number_reflns 5257
_refine_ls_number_restraints 1
_refine_ls_restrained_S_all 1.016
_refine_ls_R_factor_all 0.0814
_refine_ls_R_factor_gt 0.0521
_refine_ls_shift/su_max 0.032
_refine_ls_shift/su_mean 0.001
_refine_ls_structure_factor_coef Fsqd
_refine_ls_weighting_details 'calc w = 1/[\s^2^(Fo^2^)+(0.1152P)^2^+2.8055P] where P=(Fo^2^+2Fc^2^)/3'
_refine_ls_weighting_scheme calc
_refine_ls_wR_factor_gt 0.1435
_refine_ls_wR_factor_ref 0.1983
_reflns_number_gt 3080
_reflns_number_total 5257
_reflns_threshold_expression I>2\s(I)
_cod_data_source_file hg2278.cif
_cod_data_source_block I
_cod_database_code 2215152
_cod_database_fobs_code 2215152

loop_
_symmetry_equiv_pos_as_xyz
'x, y, z'
'-x, -y, -z'

loop_
_atom_site_type_symbol
_atom_site_label
_atom_site_fract_x
_atom_site_fract_y
_atom_site_fract_z
_atom_site_U_iso_or_equiv
_atom_site_adp_type
_atom_site_calc_flag
_atom_site_refinement_flags
_atom_site_occupancy
Ni Ni1 0.5000 0.0000 0.0000 0.0496(4) Uani d S 1
S S1 0.0867(3) 0.2078(3) 0.07754(18) 0.0870(8) Uani d . 1
N N1 0.3250(7) 0.0951(7) 0.0234(4) 0.0646(17) Uani d . 1
N N3 0.3709(9) -0.3102(8) 0.1314(6) 0.080(2) Uani d . 1
N N2 0.4058(6) -0.1414(7) 0.0687(4) 0.0597(16) Uani d . 1
N N5 0.7598(6) 0.2755(6) 0.2474(4) 0.0493(13) Uani d . 1
N N4 0.5948(6) 0.1415(6) 0.1351(4) 0.0530(14) Uani d . 1
C C6 0.3214(10) -0.4777(10) 0.2129(7) 0.085 Uani d . 1
H H6A 0.2422 -0.4401 0.2361 0.102 Uiso calc R 1
H H6B 0.3430 -0.5524 0.2293 0.102 Uiso calc R 1
C C5 0.4024(15) -0.4254(13) 0.1574(9) 0.122(4) Uani d . 1
H H5A 0.4815 -0.4634 0.1345 0.147 Uiso calc R 1
C C3 0.2604(12) -0.2492(12) 0.1510(8) 0.099(3) Uani d . 1
H H3A 0.1837 -0.2739 0.1841 0.118 Uiso calc R 1
C C4 0.2797(9) -0.1443(11) 0.1141(7) 0.086(3) Uani d . 1
H H4A 0.2178 -0.0827 0.1182 0.104 Uiso calc R 1
C C2 0.4563(10) -0.2409(9) 0.0822(7) 0.076(2) Uani d . 1
H H2A 0.5425 -0.2637 0.0607 0.091 Uiso calc R 1
C C11 0.9296(9) 0.4409(8) 0.3719(6) 0.068(2) Uani d . 1
H H11A 0.8578 0.4784 0.4077 0.082 Uiso calc R 1
H H11B 1.0235 0.4767 0.3948 0.082 Uiso calc R 1
C C10 0.8991(8) 0.3395(8) 0.2904(5) 0.0562(18) Uani d . 1
H H10A 0.9740 0.3051 0.2569 0.067 Uiso calc R 1
C C8 0.6330(8) 0.3001(8) 0.2836(5) 0.0569(18) Uani d . 1
H H8A 0.6186 0.3615 0.3441 0.068 Uiso calc R 1
C C9 0.5329(8) 0.2177(8) 0.2143(5) 0.0584(19) Uani d . 1
H H9A 0.4361 0.2131 0.2194 0.070 Uiso calc R 1
C C7 0.7300(8) 0.1789(8) 0.1588(5) 0.0566(18) Uani d . 1
H H7A 0.7984 0.1424 0.1185 0.068 Uiso calc R 1
C C1 0.2269(7) 0.1420(8) 0.0464(5) 0.0520(17) Uani d . 1
Ni Ni2 0.0000 0.0000 0.5000 0.0402(3) Uani d S 1
S S2 0.3353(2) 0.3734(2) 0.4538(2) 0.0853(8) Uani d . 1
N N6 0.1136(6) 0.1787(6) 0.4808(5) 0.0547(15) Uani d . 1
N N8 -0.1142(8) -0.2379(10) 0.2048(5) 0.086(3) Uani d . 1
N N7 -0.0582(6) -0.0859(6) 0.3503(4) 0.0514(14) Uani d . 1
N N10 0.3853(6) -0.1437(6) 0.4179(4) 0.0526(14) Uani d . 1
N N9 0.1789(5) -0.0955(5) 0.4706(4) 0.0459(13) Uani d . 1
C C17 -0.1907(10) -0.4674(10) 0.1355(8) 0.087 Uani d D 1
H H17A -0.1961 -0.4693 0.1982 0.104 Uiso calc R 1
H H17B -0.2163 -0.5504 0.0831 0.104 Uiso calc R 1
C C16 -0.1493(15) -0.3543(14) 0.1217(11) 0.145(5) Uani d D 1
H H16A -0.1424 -0.3481 0.0601 0.174 Uiso calc R 1
C C14 -0.0759(10) -0.1120(11) 0.1937(7) 0.079(3) Uani d . 1
H H14A -0.0746 -0.0929 0.1361 0.095 Uiso calc R 1
C C15 -0.0403(8) -0.0209(9) 0.2817(5) 0.065(2) Uani d . 1
H H15A -0.0074 0.0751 0.2956 0.077 Uiso calc R 1
C C13 -0.1039(9) -0.2177(9) 0.3013(7) 0.074(2) Uani d . 1
H H13A -0.1265 -0.2886 0.3281 0.089 Uiso calc R 1
C C22 0.5619(9) -0.0592(11) 0.3267(7) 0.087(3) Uani d . 1
H H22A 0.5062 -0.0005 0.3147 0.104 Uiso calc R 1
H H22B 0.6506 -0.0615 0.3022 0.104 Uiso calc R 1
C C21 0.5170(8) -0.1359(9) 0.3762(6) 0.067(2) Uani d . 1
H H21A 0.5765 -0.1928 0.3862 0.080 Uiso calc R 1
C C19 0.3321(9) -0.2359(8) 0.4646(6) 0.065(2) Uani d . 1
H H19A 0.3747 -0.3059 0.4733 0.079 Uiso calc R 1
C C20 0.2070(8) -0.2054(8) 0.4953(6) 0.0607(19) Uani d . 1
H H20A 0.1478 -0.2527 0.5287 0.073 Uiso calc R 1
C C18 0.2891(7) -0.0618(7) 0.4241(5) 0.0493(16) Uani d . 1
H H18A 0.2988 0.0108 0.3985 0.059 Uiso calc R 1
C C12 0.2049(7) 0.2587(6) 0.4678(5) 0.0449(15) Uani d . 1

loop_
_atom_site_aniso_label
_atom_site_aniso_U_11
_atom_site_aniso_U_22
_atom_site_aniso_U_33
_atom_site_aniso_U_12
_atom_site_aniso_U_13
_atom_site_aniso_U_23
Ni1 0.0353(7) 0.0620(8) 0.0486(8) 0.0122(6) 0.0028(5) 0.0136(6)
S1 0.0682(14) 0.123(2) 0.0795(16) 0.0500(14) 0.0290(12) 0.0312(15)
N1 0.054(4) 0.076(5) 0.057(4) 0.023(3) 0.006(3) 0.009(3)
N3 0.090(6) 0.069(5) 0.082(5) -0.001(4) -0.009(4) 0.034(4)
N2 0.052(4) 0.067(4) 0.055(4) 0.002(3) -0.005(3) 0.019(3)
N5 0.048(3) 0.056(3) 0.043(3) 0.011(3) 0.006(3) 0.015(3)
N4 0.045(3) 0.062(4) 0.047(3) 0.010(3) 0.003(3) 0.011(3)
C6 0.085 0.085 0.085 0.016 0.006 0.029
C5 0.046(4) 0.065(5) 0.039(4) 0.011(4) 0.001(3) 0.010(3)
C3 0.083(7) 0.120(9) 0.100(8) -0.003(7) 0.003(6) 0.058(7)
C4 0.064(6) 0.112(8) 0.097(7) 0.010(5) 0.018(5) 0.057(6)
C2 0.069(6) 0.072(6) 0.086(6) 0.010(5) -0.002(5) 0.026(5)
C11 0.072(5) 0.063(5) 0.061(5) 0.006(4) -0.004(4) 0.014(4)
C10 0.055(4) 0.058(4) 0.048(4) 0.005(3) 0.003(3) 0.011(4)
C8 0.062(5) 0.060(4) 0.043(4) 0.013(4) 0.006(3) 0.011(3)
C9 0.052(4) 0.075(5) 0.050(4) 0.020(4) 0.006(3) 0.020(4)
C7 0.049(4) 0.068(5) 0.046(4) 0.009(3) 0.004(3) 0.011(4)
C1 0.046(4) 0.065(5) 0.039(4) 0.011(4) 0.001(3) 0.010(3)
Ni2 0.0363(6) 0.0390(6) 0.0454(7) -0.0030(5) -0.0010(5) 0.0197(5)
S2 0.0629(13) 0.0617(13) 0.134(2) -0.0008(10) 0.0420(14) 0.0422(14)
N6 0.052(3) 0.047(3) 0.068(4) -0.002(3) 0.004(3) 0.029(3)
N8 0.073(4) 0.103(5) 0.054(3) 0.022(3) -0.020(3) -0.012(3)
N7 0.049(3) 0.053(4) 0.052(3) 0.005(3) -0.004(3) 0.019(3)
N10 0.043(3) 0.054(3) 0.059(4) 0.012(3) 0.002(3) 0.017(3)
N9 0.042(3) 0.046(3) 0.053(3) 0.004(2) -0.001(3) 0.022(3)
C17 0.087 0.087 0.087 0.016 0.006 0.029
C16 0.148(3) 0.067(4) 0.037(3) 0.009(3) 0.000(2) 0.010(3)
C14 0.072(6) 0.101(8) 0.068(6) 0.021(5) 0.000(5) 0.032(6)
C15 0.067(5) 0.080(5) 0.050(5) 0.014(4) -0.001(4) 0.025(4)
C13 0.069(5) 0.067(5) 0.075(6) 0.003(4) -0.017(4) 0.016(5)
C22 0.053(5) 0.124(8) 0.080(6) 0.009(5) 0.002(4) 0.033(6)
C21 0.052(5) 0.076(5) 0.071(5) 0.013(4) 0.010(4) 0.020(5)
C19 0.072(5) 0.055(4) 0.084(6) 0.028(4) 0.015(4) 0.035(4)
C20 0.067(5) 0.052(4) 0.073(5) 0.011(4) 0.013(4) 0.034(4)
C18 0.049(4) 0.054(4) 0.045(4) 0.002(3) 0.001(3) 0.022(3)
C12 0.049(4) 0.039(3) 0.050(4) 0.011(3) 0.011(3) 0.017(3)

loop_
_atom_type_symbol
_atom_type_description
_atom_type_scat_dispersion_real
_atom_type_scat_dispersion_imag
_atom_type_scat_source
C C 0.0033 0.0016 'International Tables Vol C Tables 4.2.6.8 and 6.1.1.4'
H H 0.0000 0.0000 'International Tables Vol C Tables 4.2.6.8 and 6.1.1.4'
N N 0.0061 0.0033 'International Tables Vol C Tables 4.2.6.8 and 6.1.1.4'
O O 0.0106 0.0060 'International Tables Vol C Tables 4.2.6.8 and 6.1.1.4'
S S 0.1246 0.1234 'International Tables Vol C Tables 4.2.6.8 and 6.1.1.4'
Ni Ni 0.3393 1.1124 'International Tables Vol C Tables 4.2.6.8 and 6.1.1.4'

loop_
_geom_angle_atom_site_label_1
_geom_angle_atom_site_label_2
_geom_angle_atom_site_label_3
_geom_angle_site_symmetry_1
_geom_angle_site_symmetry_3
_geom_angle
N1 Ni1 N1 2_655 . 180.0(3)
N1 Ni1 N2 2_655 . 90.5(3)
N1 Ni1 N2 . . 89.5(3)
N1 Ni1 N2 2_655 2_655 89.5(3)
N1 Ni1 N2 . 2_655 90.5(3)
N2 Ni1 N2 . 2_655 180.0(3)
N1 Ni1 N4 2_655 2_655 89.7(2)
N1 Ni1 N4 . 2_655 90.3(2)
N2 Ni1 N4 . 2_655 90.2(2)
N2 Ni1 N4 2_655 2_655 89.8(2)
N1 Ni1 N4 2_655 . 90.3(2)
N1 Ni1 N4 . . 89.7(2)
N2 Ni1 N4 . . 89.8(2)
N2 Ni1 N4 2_655 . 90.2(2)
N4 Ni1 N4 2_655 . 180.0(2)
C1 N1 Ni1 . . 171.2(7)
C3 N3 C2 . . 107.0(8)
C3 N3 C5 . . 128.4(10)
C2 N3 C5 . . 124.6(10)
C2 N2 C4 . . 103.6(8)
C2 N2 Ni1 . . 127.3(6)
C4 N2 Ni1 . . 129.0(6)
C7 N5 C8 . . 106.2(6)
C7 N5 C10 . . 124.8(6)
C8 N5 C10 . . 128.9(6)
C7 N4 C9 . . 104.8(6)
C7 N4 Ni1 . . 125.7(5)
C9 N4 Ni1 . . 129.4(5)
C5 C6 H6A . . 120.0
C5 C6 H6B . . 120.0
H6A C6 H6B . . 120.0
C6 C5 N3 . . 120.9(13)
C6 C5 H5A . . 119.6
N3 C5 H5A . . 119.6
N3 C3 C4 . . 106.6(9)
N3 C3 H3A . . 126.7
C4 C3 H3A . . 126.7
C3 C4 N2 . . 109.9(9)
C3 C4 H4A . . 125.0
N2 C4 H4A . . 125.0
N2 C2 N3 . . 112.8(9)
N2 C2 H2A . . 123.6
N3 C2 H2A . . 123.6
C10 C11 H11A . . 120.0
C10 C11 H11B . . 120.0
H11A C11 H11B . . 120.0
C11 C10 N5 . . 125.5(7)
C11 C10 H10A . . 117.3
N5 C10 H10A . . 117.3
C9 C8 N5 . . 106.4(6)
C9 C8 H8A . . 126.8
N5 C8 H8A . . 126.8
C8 C9 N4 . . 109.9(7)
C8 C9 H9A . . 125.0
N4 C9 H9A . . 125.0
N4 C7 N5 . . 112.7(6)
N4 C7 H7A . . 123.7
N5 C7 H7A . . 123.7
N1 C1 S1 . . 179.2(7)
N6 Ni2 N6 2_556 . 180.00(18)
N6 Ni2 N9 2_556 . 90.4(2)
N6 Ni2 N9 . . 89.6(2)
N6 Ni2 N9 2_556 2_556 89.6(2)
N6 Ni2 N9 . 2_556 90.4(2)
N9 Ni2 N9 . 2_556 180.0(3)
N6 Ni2 N7 2_556 . 90.2(2)
N6 Ni2 N7 . . 89.8(2)
N9 Ni2 N7 . . 87.7(2)
N9 Ni2 N7 2_556 . 92.3(2)
N6 Ni2 N7 2_556 2_556 89.8(2)
N6 Ni2 N7 . 2_556 90.2(2)
N9 Ni2 N7 . 2_556 92.3(2)
N9 Ni2 N7 2_556 2_556 87.7(2)
N7 Ni2 N7 . 2_556 180.0000(10)
C12 N6 Ni2 . . 162.1(6)
C14 N8 C13 . . 107.9(7)
C14 N8 C16 . . 117.1(9)
C13 N8 C16 . . 134.9(10)
C13 N7 C15 . . 104.7(7)
C13 N7 Ni2 . . 126.1(6)
C15 N7 Ni2 . . 128.7(5)
C18 N10 C19 . . 105.5(6)
C18 N10 C21 . . 128.4(7)
C19 N10 C21 . . 126.1(7)
C18 N9 C20 . . 104.6(6)
C18 N9 Ni2 . . 127.7(5)
C20 N9 Ni2 . . 127.8(5)
C16 C17 H17A . . 120.0
C16 C17 H17B . . 120.0
H17A C17 H17B . . 120.0
C17 C16 N8 . . 114.9(13)
C17 C16 H16A . . 122.5
N8 C16 H16A . . 122.6
C15 C14 N8 . . 105.5(8)
C15 C14 H14A . . 127.2
N8 C14 H14A . . 127.2
C14 C15 N7 . . 111.5(8)
C14 C15 H15A . . 124.3
N7 C15 H15A . . 124.3
N7 C13 N8 . . 110.4(8)
N7 C13 H13A . . 124.8
N8 C13 H13A . . 124.8
C21 C22 H22A . . 120.0
C21 C22 H22B . . 120.0
H22A C22 H22B . . 120.0
C22 C21 N10 . . 126.4(9)
C22 C21 H21A . . 116.8
N10 C21 H21A . . 116.8
C20 C19 N10 . . 106.9(6)
C20 C19 H19A . . 126.6
N10 C19 H19A . . 126.6
C19 C20 N9 . . 110.4(7)
C19 C20 H20A . . 124.8
N9 C20 H20A . . 124.8
N9 C18 N10 . . 112.6(6)
N9 C18 H18A . . 123.7
N10 C18 H18A . . 123.7
N6 C12 S2 . . 177.9(7)

loop_
_geom_bond_atom_site_label_1
_geom_bond_atom_site_label_2
_geom_bond_site_symmetry_2
_geom_bond_distance
Ni1 N1 2_655 2.067(6)
Ni1 N1 . 2.067(6)
Ni1 N2 . 2.111(6)
Ni1 N2 2_655 2.111(6)
Ni1 N4 2_655 2.118(6)
Ni1 N4 . 2.118(6)
S1 C1 . 1.615(7)
N1 C1 . 1.138(9)
N3 C3 . 1.313(13)
N3 C2 . 1.358(11)
N3 C5 . 1.434(14)
N2 C2 . 1.276(10)
N2 C4 . 1.388(10)
N5 C7 . 1.341(9)
N5 C8 . 1.366(9)
N5 C10 . 1.429(9)
N4 C7 . 1.303(8)
N4 C9 . 1.373(9)
C6 C5 . 1.308(14)
C6 H6A . 0.9300
C6 H6B . 0.9300
C5 H5A . 0.9300
C3 C4 . 1.343(13)
C3 H3A . 0.9300
C4 H4A . 0.9300
C2 H2A . 0.9300
C11 C10 . 1.288(10)
C11 H11A . 0.9300
C11 H11B . 0.9300
C10 H10A . 0.9300
C8 C9 . 1.348(10)
C8 H8A . 0.9300
C9 H9A . 0.9300
C7 H7A . 0.9300
Ni2 N6 2_556 2.065(5)
Ni2 N6 . 2.065(5)
Ni2 N9 . 2.106(5)
Ni2 N9 2_556 2.106(5)
Ni2 N7 . 2.113(6)
Ni2 N7 2_556 2.113(6)
S2 C12 . 1.626(7)
N6 C12 . 1.155(8)
N8 C14 . 1.341(12)
N8 C13 . 1.366(11)
N8 C16 . 1.383(15)
N7 C13 . 1.294(10)
N7 C15 . 1.378(9)
N10 C18 . 1.340(9)
N10 C19 . 1.375(9)
N10 C21 . 1.413(9)
N9 C18 . 1.321(8)
N9 C20 . 1.361(8)
C17 C16 . 1.240(19)
C17 H17A . 0.9300
C17 H17B . 0.9300
C16 H16A . 0.9300
C14 C15 . 1.320(11)
C14 H14A . 0.9300
C15 H15A . 0.9300
C13 H13A . 0.9300
C22 C21 . 1.264(12)
C22 H22A . 0.9300
C22 H22B . 0.9300
C21 H21A . 0.9300
C19 C20 . 1.340(10)
C19 H19A . 0.9300
C20 H20A . 0.9300
C18 H18A . 0.9300

loop_
_geom_hbond_atom_site_label_D
_geom_hbond_atom_site_label_H
_geom_hbond_atom_site_label_A
_geom_hbond_site_symmetry_A
_geom_hbond_distance_DH
_geom_hbond_distance_HA
_geom_hbond_distance_DA
_geom_hbond_angle_DHA
_geom_hbond_publ_flag
C7 H7A S1 1_655 0.93 2.86 3.638(8) 142 y
C10 H10A S1 1_655 0.93 2.79 3.601(8) 146 y
C16 H16A S1 2_555 0.93 2.85 3.717(18) 155 y

loop_
_geom_torsion_atom_site_label_1
_geom_torsion_atom_site_label_2
_geom_torsion_atom_site_label_3
_geom_torsion_atom_site_label_4
_geom_torsion_site_symmetry_1
_geom_torsion
N1 Ni1 N2 C2 2_655 -0.4(7)
N1 Ni1 N2 C2 . 179.6(7)
N4 Ni1 N2 C2 2_655 89.2(7)
N4 Ni1 N2 C2 . -90.8(7)
N1 Ni1 N2 C4 2_655 175.8(7)
N1 Ni1 N2 C4 . -4.2(7)
N4 Ni1 N2 C4 2_655 -94.6(7)
N4 Ni1 N2 C4 . 85.4(7)
N1 Ni1 N4 C7 2_655 25.0(7)
N1 Ni1 N4 C7 . -155.0(7)
N2 Ni1 N4 C7 . 115.5(6)
N2 Ni1 N4 C7 2_655 -64.5(6)
N1 Ni1 N4 C9 . 22.0(7)
N2 Ni1 N4 C9 . -67.5(6)
N2 Ni1 N4 C9 2_655 112.5(6)
C3 N3 C5 C6 . -4.9(18)
C2 N3 C5 C6 . 173.2(10)
C2 N3 C3 C4 . -0.1(11)
C5 N3 C3 C4 . 178.3(10)
N3 C3 C4 N2 . 0.8(12)
C2 N2 C4 C3 . -1.3(11)
Ni1 N2 C4 C3 . -178.2(6)
C4 N2 C2 N3 . 1.2(10)
Ni1 N2 C2 N3 . 178.2(5)
C3 N3 C2 N2 . -0.8(11)
C5 N3 C2 N2 . -179.3(9)
C7 N5 C10 C11 . 173.7(8)
C8 N5 C10 C11 . -4.3(12)
C7 N5 C8 C9 . -0.6(8)
C10 N5 C8 C9 . 177.6(7)
N5 C8 C9 N4 . 0.1(9)
C7 N4 C9 C8 . 0.4(9)
Ni1 N4 C9 C8 . -177.1(5)
C9 N4 C7 N5 . -0.9(9)
Ni1 N4 C7 N5 . 176.7(5)
C8 N5 C7 N4 . 1.0(9)
C10 N5 C7 N4 . -177.4(6)
N9 Ni2 N6 C12 . -4.8(19)
N9 Ni2 N6 C12 2_556 175.2(19)
N7 Ni2 N6 C12 . -92.5(19)
N7 Ni2 N6 C12 2_556 87.5(19)
N6 Ni2 N7 C13 2_556 -19.3(7)
N6 Ni2 N7 C13 . 160.7(7)
N9 Ni2 N7 C13 . 71.0(7)
N9 Ni2 N7 C13 2_556 -109.0(7)
N6 Ni2 N7 C15 2_556 169.7(6)
N6 Ni2 N7 C15 . -10.3(6)
N9 Ni2 N7 C15 . -100.0(6)
N9 Ni2 N7 C15 2_556 80.0(6)
N6 Ni2 N9 C18 2_556 159.1(6)
N6 Ni2 N9 C18 . -20.9(6)
N7 Ni2 N9 C18 . 69.0(6)
N7 Ni2 N9 C18 2_556 -111.0(6)
N6 Ni2 N9 C20 2_556 -21.0(6)
N6 Ni2 N9 C20 . 159.0(6)
N7 Ni2 N9 C20 . -111.1(6)
N7 Ni2 N9 C20 2_556 68.9(6)
C14 N8 C16 C17 . -176.6(11)
C13 N8 C16 C17 . 6(2)
C13 N8 C14 C15 . 1.6(10)
C16 N8 C14 C15 . -176.5(9)
N8 C14 C15 N7 . -1.4(10)
C13 N7 C15 C14 . 0.6(9)
Ni2 N7 C15 C14 . 173.1(6)
C15 N7 C13 N8 . 0.5(9)
Ni2 N7 C13 N8 . -172.3(5)
C14 N8 C13 N7 . -1.4(10)
C16 N8 C13 N7 . 176.3(11)
C18 N10 C21 C22 . -8.8(14)
C19 N10 C21 C22 . 174.1(9)
C18 N10 C19 C20 . 0.6(8)
C21 N10 C19 C20 . 178.3(7)
N10 C19 C20 N9 . -0.7(9)
C18 N9 C20 C19 . 0.4(8)
Ni2 N9 C20 C19 . -179.5(5)
C20 N9 C18 N10 . 0.0(8)
Ni2 N9 C18 N10 . 179.9(4)
C19 N10 C18 N9 . -0.4(8)
C21 N10 C18 N9 . -178.0(6)
